data_7709529
loop_
_publ_author_name
'Hill, Michael'
'Liu, Han-Ying'
'Neale, Samuel E.'
'Mahon, Mary F.'
'McMullin, Claire Louise'

_publ_section_title
;
 On the Reactivity of Al-Group 11 (Cu, Ag, Au) Bonds
;
_journal_name_full 'Dalton Transactions'
_journal_paper_doi 10.1039/D2DT00404F
_journal_year 2022
_chemical_formula_moiety 'C53 H85 Ag Al N3 Si2'
_chemical_formula_sum 'C53 H85 Ag Al N3 Si2'
_chemical_formula_weight 955.26
_space_group_crystal_system orthorhombic
_space_group_IT_number 61
_space_group_name_Hall '-P 2ac 2ab'
_space_group_name_H-M_alt 'P b c a'
_atom_sites_solution_hydrogens geom
_atom_sites_solution_primary dual
_audit_creation_date 2021-01-23
_audit_creation_method
;
Olex2 1.2
(compiled 2018.05.29 svn.r3508 for OlexSys, GUI svn.r5506)
;
_audit_update_record
;
2022-01-07 deposited with the CCDC.	2022-02-09 downloaded from the CCDC.
;
_cell_angle_alpha 90
_cell_angle_beta 90
_cell_angle_gamma 90
_cell_formula_units_Z 8
_cell_length_a 17.8026(3)
_cell_length_b 20.9308(3)
_cell_length_c 28.5781(4)
_cell_measurement_reflns_used 15132
_cell_measurement_temperature 150.00(10)
_cell_measurement_theta_max 72.8330
_cell_measurement_theta_min 4.4920
_cell_volume 10648.8(3)
_computing_cell_refinement 'CrysAlisPro 1.171.39.46 (Rigaku OD, 2018)'
_computing_data_collection 'CrysAlisPro 1.171.39.46 (Rigaku OD, 2018)'
_computing_data_reduction 'CrysAlisPro 1.171.39.46 (Rigaku OD, 2018)'
_computing_molecular_graphics 'Olex2 (Dolomanov et al., 2009)'
_computing_publication_material 'Olex2 (Dolomanov et al., 2009)'
_computing_structure_refinement 'ShelXL (Sheldrick, 2015)'
_computing_structure_solution 'ShelXT (Sheldrick, 2015)'
_diffrn_ambient_environment N~2~
_diffrn_ambient_temperature 150.00(10)
_diffrn_detector 'CCD plate'
_diffrn_detector_area_resol_mean 8.0734
_diffrn_detector_type EosS2
_diffrn_measured_fraction_theta_full 0.998
_diffrn_measured_fraction_theta_max 0.987
_diffrn_measurement_device 'four-circle diffractometer'
_diffrn_measurement_device_type 'SuperNova, Dual, Cu at home/near, EosS2'
_diffrn_measurement_method '\w scans'
_diffrn_radiation_monochromator mirror
_diffrn_radiation_probe x-ray
_diffrn_radiation_type CuK\a
_diffrn_radiation_wavelength 1.54184
_diffrn_reflns_av_R_equivalents 0.0470
_diffrn_reflns_av_unetI/netI 0.0436
_diffrn_reflns_Laue_measured_fraction_full 0.998
_diffrn_reflns_Laue_measured_fraction_max 0.987
_diffrn_reflns_limit_h_max 21
_diffrn_reflns_limit_h_min -21
_diffrn_reflns_limit_k_max 25
_diffrn_reflns_limit_k_min -12
_diffrn_reflns_limit_l_max 35
_diffrn_reflns_limit_l_min -35
_diffrn_reflns_number 38287
_diffrn_reflns_point_group_measured_fraction_full 0.998
_diffrn_reflns_point_group_measured_fraction_max 0.987
_diffrn_reflns_theta_full 67.684
_diffrn_reflns_theta_max 73.141
_diffrn_reflns_theta_min 3.608
_diffrn_source 'micro-focus sealed X-ray tube'
_diffrn_source_type 'SuperNova (Cu) X-ray Source'
_exptl_absorpt_coefficient_mu 3.884
_exptl_absorpt_correction_T_max 0.422
_exptl_absorpt_correction_T_min 0.078
_exptl_absorpt_correction_type gaussian
_exptl_absorpt_process_details
;
CrysAlisPro 1.171.39.46 (Rigaku Oxford Diffraction, 2018)
Numerical absorption correction based on gaussian integration over
			a multifaceted crystal model
Empirical absorption correction using spherical harmonics,
 implemented in SCALE3 ABSPACK scaling algorithm.
;
_exptl_crystal_colour colourless
_exptl_crystal_colour_primary colourless
_exptl_crystal_density_diffrn 1.192
_exptl_crystal_description plate
_exptl_crystal_F_000 4096
_exptl_crystal_size_max 0.182
_exptl_crystal_size_mid 0.106
_exptl_crystal_size_min 0.044
_refine_diff_density_max 0.604
_refine_diff_density_min -0.985
_refine_diff_density_rms 0.066
_refine_ls_extinction_method none
_refine_ls_goodness_of_fit_ref 1.023
_refine_ls_hydrogen_treatment constr
_refine_ls_matrix_type full
_refine_ls_number_parameters 559
_refine_ls_number_reflns 10516
_refine_ls_number_restraints 0
_refine_ls_restrained_S_all 1.023
_refine_ls_R_factor_all 0.0450
_refine_ls_R_factor_gt 0.0374
_refine_ls_shift/su_max 0.001
_refine_ls_shift/su_mean 0.000
_refine_ls_structure_factor_coef Fsqd
_refine_ls_weighting_details 'w=1/[\s^2^(Fo^2^)+(0.0599P)^2^+0.5465P] where P=(Fo^2^+2Fc^2^)/3'
_refine_ls_weighting_scheme calc
_refine_ls_wR_factor_gt 0.0946
_refine_ls_wR_factor_ref 0.1008
_reflns_Friedel_coverage 0.000
_reflns_number_gt 9047
_reflns_number_total 10516
_reflns_threshold_expression 'I > 2\s(I)'
_cod_data_source_file d2dt00404f2.cif
_cod_data_source_block s21msh4-cpd18
_cod_database_code 7709529
_shelxl_version_number 2014-3
_shelx_space_group_comment
;
The symmetry employed for this shelxl refinement is uniquely defined
by the following loop, which should always be used as a source of
symmetry information in preference to the above space-group names.
They are only intended as comments.
;
_olex2_refinement_description
;
1. Fixed Uiso
 At 1.2 times of:
  All C(H) groups, All C(H,H) groups
 At 1.5 times of:
  All C(H,H,H) groups
2.a Ternary CH refined with riding coordinates:
 C7(H7), C10(H10), C25(H25), C28(H28), C48(H48), C51(H51)
2.b Secondary CH2 refined with riding coordinates:
 C15(H15A,H15B), C16(H16A,H16B), C33(H33A,H33B), C34(H34A,H34B), C35(H35A,
 H35B), C36(H36A,H36B), C37(H37A,H37B), C38(H38A,H38B)
2.c Aromatic/amide H refined with riding coordinates:
 C3(H3), C4(H4), C5(H5), C21(H21), C22(H22), C23(H23), C44(H44), C45(H45),
 C46(H46)
2.d Idealised Me refined as rotating group:
 C8(H8A,H8B,H8C), C9(H9A,H9B,H9C), C11(H11A,H11B,H11C), C12(H12A,H12B,H12C),
 C13(H13A,H13B,H13C), C14(H14A,H14B,H14C), C17(H17A,H17B,H17C), C18(H18A,H18B,
 H18C), C26(H26A,H26B,H26C), C27(H27A,H27B,H27C), C29(H29A,H29B,H29C), C30(H30A,
 H30B,H30C), C40(H40A,H40B,H40C), C41(H41A,H41B,H41C), C49(H49A,H49B,H49C),
 C50(H50A,H50B,H50C), C52(H52A,H52B,H52C), C53(H53A,H53B,H53C)
;

loop_
_space_group_symop_operation_xyz
'x, y, z'
'-x+1/2, -y, z+1/2'
'-x, y+1/2, -z+1/2'
'x+1/2, -y+1/2, -z'
'-x, -y, -z'
'x-1/2, y, -z-1/2'
'x, -y-1/2, z-1/2'
'-x-1/2, y-1/2, z'

loop_
_atom_site_label
_atom_site_type_symbol
_atom_site_fract_x
_atom_site_fract_y
_atom_site_fract_z
_atom_site_U_iso_or_equiv
_atom_site_adp_type
_atom_site_occupancy
_atom_site_site_symmetry_order
_atom_site_calc_flag
_atom_site_refinement_flags_posn
_atom_site_refinement_flags_adp
_atom_site_refinement_flags_occupancy
_atom_site_disorder_assembly
_atom_site_disorder_group
Ag1 Ag 0.56493(2) 0.28823(2) 0.57116(2) 0.02732(6) Uani 1 1 d . . . . .
Si1 Si 0.42333(3) 0.17564(3) 0.71303(2) 0.02871(12) Uani 1 1 d . . . . .
Si2 Si 0.52513(4) 0.32658(3) 0.76003(2) 0.03105(13) Uani 1 1 d . . . . .
Al1 Al 0.53405(4) 0.26415(3) 0.65353(2) 0.02436(12) Uani 1 1 d . . . . .
N1 N 0.49799(10) 0.18648(8) 0.67502(6) 0.0258(3) Uani 1 1 d . . . . .
N2 N 0.53587(11) 0.32686(8) 0.69906(6) 0.0263(3) Uani 1 1 d . . . . .
N3 N 0.57395(10) 0.30141(8) 0.45978(6) 0.0248(3) Uani 1 1 d . . . . .
C1 C 0.53654(13) 0.13361(9) 0.65395(8) 0.0271(4) Uani 1 1 d . . . . .
C2 C 0.50219(14) 0.09594(10) 0.61855(9) 0.0332(5) Uani 1 1 d . . . . .
C3 C 0.54280(17) 0.04612(12) 0.59836(10) 0.0420(6) Uani 1 1 d . . . . .
H3 H 0.5202 0.0214 0.5753 0.050 Uiso 1 1 calc R . . . .
C4 C 0.61560(17) 0.03243(12) 0.61159(11) 0.0458(6) Uani 1 1 d . . . . .
H4 H 0.6417 -0.0010 0.5976 0.055 Uiso 1 1 calc R . . . .
C5 C 0.64909(15) 0.06912(12) 0.64585(11) 0.0419(6) Uani 1 1 d . . . . .
H5 H 0.6983 0.0603 0.6547 0.050 Uiso 1 1 calc R . . . .
C6 C 0.61078(13) 0.11927(10) 0.66757(8) 0.0318(4) Uani 1 1 d . . . . .
C7 C 0.42365(15) 0.11010(12) 0.60081(9) 0.0384(5) Uani 1 1 d . . . . .
H7 H 0.3988 0.1374 0.6240 0.046 Uiso 1 1 calc R . . . .
C8 C 0.4267(2) 0.14681(16) 0.55494(13) 0.0580(8) Uani 1 1 d . . . . .
H8A H 0.4541 0.1858 0.5594 0.087 Uiso 1 1 calc GR . . . .
H8B H 0.3765 0.1565 0.5448 0.087 Uiso 1 1 calc GR . . . .
H8C H 0.4513 0.1213 0.5316 0.087 Uiso 1 1 calc GR . . . .
C9 C 0.37585(18) 0.04969(14) 0.59482(12) 0.0514(7) Uani 1 1 d . . . . .
H9A H 0.3926 0.0266 0.5678 0.077 Uiso 1 1 calc GR . . . .
H9B H 0.3241 0.0615 0.5909 0.077 Uiso 1 1 calc GR . . . .
H9C H 0.3809 0.0232 0.6221 0.077 Uiso 1 1 calc GR . . . .
C10 C 0.65088(13) 0.15638(11) 0.70566(9) 0.0347(5) Uani 1 1 d . . . . .
H10 H 0.6195 0.1933 0.7135 0.042 Uiso 1 1 calc R . . . .
C11 C 0.72710(16) 0.18162(15) 0.68964(11) 0.0478(6) Uani 1 1 d . . . . .
H11A H 0.7604 0.1464 0.6840 0.072 Uiso 1 1 calc GR . . . .
H11B H 0.7479 0.2086 0.7135 0.072 Uiso 1 1 calc GR . . . .
H11C H 0.7209 0.2057 0.6613 0.072 Uiso 1 1 calc GR . . . .
C12 C 0.65919(19) 0.11589(15) 0.74996(10) 0.0504(7) Uani 1 1 d . . . . .
H12A H 0.6105 0.1022 0.7603 0.076 Uiso 1 1 calc GR . . . .
H12B H 0.6825 0.1409 0.7741 0.076 Uiso 1 1 calc GR . . . .
H12C H 0.6897 0.0792 0.7433 0.076 Uiso 1 1 calc GR . . . .
C13 C 0.4005(2) 0.08902(13) 0.72119(10) 0.0492(7) Uani 1 1 d . . . . .
H13A H 0.3855 0.0709 0.6918 0.074 Uiso 1 1 calc GR . . . .
H13B H 0.3603 0.0848 0.7433 0.074 Uiso 1 1 calc GR . . . .
H13C H 0.4440 0.0669 0.7326 0.074 Uiso 1 1 calc GR . . . .
C14 C 0.34025(15) 0.22228(14) 0.69021(9) 0.0420(5) Uani 1 1 d . . . . .
H14A H 0.3557 0.2651 0.6829 0.063 Uiso 1 1 calc GR . . . .
H14B H 0.3016 0.2234 0.7136 0.063 Uiso 1 1 calc GR . . . .
H14C H 0.3212 0.2020 0.6625 0.063 Uiso 1 1 calc GR . . . .
C15 C 0.44295(15) 0.20623(11) 0.77342(8) 0.0339(5) Uani 1 1 d . . . . .
H15A H 0.4062 0.1877 0.7944 0.041 Uiso 1 1 calc R . . . .
H15B H 0.4918 0.1904 0.7829 0.041 Uiso 1 1 calc R . . . .
C16 C 0.44233(15) 0.27929(12) 0.78074(9) 0.0356(5) Uani 1 1 d . . . . .
H16A H 0.4364 0.2873 0.8140 0.043 Uiso 1 1 calc R . . . .
H16B H 0.3980 0.2961 0.7653 0.043 Uiso 1 1 calc R . . . .
C17 C 0.60803(17) 0.29311(13) 0.79239(9) 0.0429(6) Uani 1 1 d . . . . .
H17A H 0.6147 0.2490 0.7840 0.064 Uiso 1 1 calc GR . . . .
H17B H 0.5995 0.2964 0.8255 0.064 Uiso 1 1 calc GR . . . .
H17C H 0.6523 0.3168 0.7842 0.064 Uiso 1 1 calc GR . . . .
C18 C 0.5112(2) 0.40984(12) 0.78259(9) 0.0514(7) Uani 1 1 d . . . . .
H18A H 0.5527 0.4361 0.7732 0.077 Uiso 1 1 calc GR . . . .
H18B H 0.5082 0.4090 0.8161 0.077 Uiso 1 1 calc GR . . . .
H18C H 0.4655 0.4271 0.7700 0.077 Uiso 1 1 calc GR . . . .
C19 C 0.55551(13) 0.38900(10) 0.68070(7) 0.0268(4) Uani 1 1 d . . . . .
C20 C 0.63135(14) 0.40894(11) 0.67817(8) 0.0315(4) Uani 1 1 d . . . . .
C21 C 0.64776(16) 0.47081(12) 0.66301(9) 0.0401(5) Uani 1 1 d . . . . .
H21 H 0.6976 0.4841 0.6618 0.048 Uiso 1 1 calc R . . . .
C22 C 0.59195(18) 0.51252(11) 0.64984(9) 0.0426(6) Uani 1 1 d . . . . .
H22 H 0.6038 0.5539 0.6405 0.051 Uiso 1 1 calc R . . . .
C23 C 0.51804(17) 0.49236(11) 0.65056(9) 0.0389(5) Uani 1 1 d . . . . .
H23 H 0.4805 0.5201 0.6406 0.047 Uiso 1 1 calc R . . . .
C24 C 0.49855(14) 0.43143(10) 0.66589(7) 0.0303(4) Uani 1 1 d . . . . .
C25 C 0.69667(14) 0.36642(12) 0.69218(9) 0.0362(5) Uani 1 1 d . . . . .
H25 H 0.6759 0.3262 0.7041 0.043 Uiso 1 1 calc R . . . .
C26 C 0.74662(17) 0.35049(14) 0.65027(10) 0.0455(6) Uani 1 1 d . . . . .
H26A H 0.7179 0.3276 0.6274 0.068 Uiso 1 1 calc GR . . . .
H26B H 0.7880 0.3246 0.6604 0.068 Uiso 1 1 calc GR . . . .
H26C H 0.7653 0.3893 0.6367 0.068 Uiso 1 1 calc GR . . . .
C27 C 0.74364(18) 0.39654(15) 0.73128(10) 0.0494(6) Uani 1 1 d . . . . .
H27A H 0.7706 0.4327 0.7191 0.074 Uiso 1 1 calc GR . . . .
H27B H 0.7787 0.3656 0.7431 0.074 Uiso 1 1 calc GR . . . .
H27C H 0.7111 0.4102 0.7561 0.074 Uiso 1 1 calc GR . . . .
C28 C 0.41613(15) 0.41223(12) 0.66591(9) 0.0375(5) Uani 1 1 d . . . . .
H28 H 0.4105 0.3766 0.6879 0.045 Uiso 1 1 calc R . . . .
C29 C 0.39291(19) 0.3881(2) 0.61790(12) 0.0615(8) Uani 1 1 d . . . . .
H29A H 0.3978 0.4220 0.5955 0.092 Uiso 1 1 calc GR . . . .
H29B H 0.3416 0.3740 0.6189 0.092 Uiso 1 1 calc GR . . . .
H29C H 0.4247 0.3531 0.6090 0.092 Uiso 1 1 calc GR . . . .
C30 C 0.3632(2) 0.46519(15) 0.68174(13) 0.0586(8) Uani 1 1 d . . . . .
H30A H 0.3776 0.4795 0.7124 0.088 Uiso 1 1 calc GR . . . .
H30B H 0.3127 0.4492 0.6827 0.088 Uiso 1 1 calc GR . . . .
H30C H 0.3660 0.5003 0.6602 0.088 Uiso 1 1 calc GR . . . .
C31 C 0.58759(12) 0.32472(10) 0.50104(7) 0.0254(4) Uani 1 1 d . . . . .
C32 C 0.62652(13) 0.38875(9) 0.49549(7) 0.0266(4) Uani 1 1 d . . . . .
C33 C 0.58493(13) 0.43891(10) 0.52530(8) 0.0303(4) Uani 1 1 d . . . . .
H33A H 0.5339 0.4434 0.5139 0.036 Uiso 1 1 calc R . . . .
H33B H 0.5826 0.4244 0.5575 0.036 Uiso 1 1 calc R . . . .
C34 C 0.62437(16) 0.50382(10) 0.52336(9) 0.0373(5) Uani 1 1 d . . . . .
H34A H 0.6240 0.5196 0.4915 0.045 Uiso 1 1 calc R . . . .
H34B H 0.5975 0.5342 0.5428 0.045 Uiso 1 1 calc R . . . .
C35 C 0.70515(16) 0.49817(12) 0.54043(9) 0.0410(6) Uani 1 1 d . . . . .
H35A H 0.7299 0.5393 0.5374 0.049 Uiso 1 1 calc R . . . .
H35B H 0.7052 0.4865 0.5733 0.049 Uiso 1 1 calc R . . . .
C36 C 0.74856(15) 0.44831(13) 0.51262(9) 0.0407(5) Uani 1 1 d . . . . .
H36A H 0.7983 0.4433 0.5260 0.049 Uiso 1 1 calc R . . . .
H36B H 0.7543 0.4628 0.4806 0.049 Uiso 1 1 calc R . . . .
C37 C 0.70795(13) 0.38363(11) 0.51304(8) 0.0324(4) Uani 1 1 d . . . . .
H37A H 0.7079 0.3668 0.5447 0.039 Uiso 1 1 calc R . . . .
H37B H 0.7352 0.3538 0.4934 0.039 Uiso 1 1 calc R . . . .
C38 C 0.62045(14) 0.40358(10) 0.44242(8) 0.0314(4) Uani 1 1 d . . . . .
H38A H 0.5796 0.4331 0.4365 0.038 Uiso 1 1 calc R . . . .
H38B H 0.6668 0.4224 0.4310 0.038 Uiso 1 1 calc R . . . .
C39 C 0.60560(13) 0.33937(10) 0.41815(7) 0.0291(4) Uani 1 1 d . . . . .
C40 C 0.67717(15) 0.30746(12) 0.40045(8) 0.0369(5) Uani 1 1 d . . . . .
H40A H 0.6658 0.2649 0.3900 0.055 Uiso 1 1 calc GR . . . .
H40B H 0.7134 0.3056 0.4253 0.055 Uiso 1 1 calc GR . . . .
H40C H 0.6973 0.3317 0.3749 0.055 Uiso 1 1 calc GR . . . .
C41 C 0.54961(15) 0.34382(11) 0.37801(8) 0.0330(5) Uani 1 1 d . . . . .
H41A H 0.5357 0.3016 0.3682 0.050 Uiso 1 1 calc GR . . . .
H41B H 0.5721 0.3662 0.3523 0.050 Uiso 1 1 calc GR . . . .
H41C H 0.5057 0.3664 0.3883 0.050 Uiso 1 1 calc GR . . . .
C42 C 0.53189(13) 0.24281(9) 0.45113(7) 0.0266(4) Uani 1 1 d . . . . .
C43 C 0.56984(13) 0.18405(11) 0.44901(8) 0.0312(5) Uani 1 1 d . . . . .
C44 C 0.52838(15) 0.13081(11) 0.43446(10) 0.0383(5) Uani 1 1 d . . . . .
H44 H 0.5521 0.0914 0.4319 0.046 Uiso 1 1 calc R . . . .
C45 C 0.45288(16) 0.13573(12) 0.42383(10) 0.0405(6) Uani 1 1 d . . . . .
H45 H 0.4269 0.1003 0.4127 0.049 Uiso 1 1 calc R . . . .
C46 C 0.41589(14) 0.19308(12) 0.42968(9) 0.0350(5) Uani 1 1 d . . . . .
H46 H 0.3644 0.1951 0.4244 0.042 Uiso 1 1 calc R . . . .
C47 C 0.45447(13) 0.24811(10) 0.44335(8) 0.0279(4) Uani 1 1 d . . . . .
C48 C 0.65026(14) 0.17485(11) 0.46541(9) 0.0348(5) Uani 1 1 d . . . . .
H48 H 0.6735 0.2171 0.4685 0.042 Uiso 1 1 calc R . . . .
C49 C 0.65008(17) 0.14327(13) 0.51358(11) 0.0456(6) Uani 1 1 d . . . . .
H49A H 0.6193 0.1677 0.5346 0.068 Uiso 1 1 calc GR . . . .
H49B H 0.7005 0.1415 0.5255 0.068 Uiso 1 1 calc GR . . . .
H49C H 0.6303 0.1007 0.5110 0.068 Uiso 1 1 calc GR . . . .
C50 C 0.69708(17) 0.13561(15) 0.43083(11) 0.0505(7) Uani 1 1 d . . . . .
H50A H 0.6779 0.0928 0.4295 0.076 Uiso 1 1 calc GR . . . .
H50B H 0.7485 0.1347 0.4410 0.076 Uiso 1 1 calc GR . . . .
H50C H 0.6942 0.1547 0.4003 0.076 Uiso 1 1 calc GR . . . .
C51 C 0.41047(14) 0.30929(10) 0.45177(8) 0.0309(4) Uani 1 1 d . . . . .
H51 H 0.4463 0.3449 0.4515 0.037 Uiso 1 1 calc R . . . .
C52 C 0.37398(16) 0.30720(13) 0.50017(9) 0.0405(5) Uani 1 1 d . . . . .
H52A H 0.3358 0.2748 0.5006 0.061 Uiso 1 1 calc GR . . . .
H52B H 0.3518 0.3480 0.5070 0.061 Uiso 1 1 calc GR . . . .
H52C H 0.4114 0.2975 0.5233 0.061 Uiso 1 1 calc GR . . . .
C53 C 0.35180(14) 0.32233(12) 0.41391(9) 0.0368(5) Uani 1 1 d . . . . .
H53A H 0.3753 0.3207 0.3837 0.055 Uiso 1 1 calc GR . . . .
H53B H 0.3303 0.3639 0.4187 0.055 Uiso 1 1 calc GR . . . .
H53C H 0.3130 0.2906 0.4156 0.055 Uiso 1 1 calc GR . . . .

loop_
_atom_site_aniso_label
_atom_site_aniso_U_11
_atom_site_aniso_U_22
_atom_site_aniso_U_33
_atom_site_aniso_U_23
_atom_site_aniso_U_13
_atom_site_aniso_U_12
Ag1 0.03397(10) 0.02510(9) 0.02288(9) 0.00055(5) 0.00180(5) -0.00316(5)
Si1 0.0283(3) 0.0302(3) 0.0276(3) 0.0030(2) 0.0020(2) -0.0039(2)
Si2 0.0442(3) 0.0264(2) 0.0226(2) 0.0009(2) 0.0004(2) -0.0018(2)
Al1 0.0282(3) 0.0217(3) 0.0232(3) 0.0007(2) 0.0008(2) -0.0006(2)
N1 0.0263(8) 0.0229(7) 0.0281(8) 0.0017(6) 0.0009(7) -0.0009(7)
N2 0.0333(9) 0.0199(7) 0.0256(8) 0.0019(6) 0.0009(7) -0.0011(7)
N3 0.0278(8) 0.0216(7) 0.0249(8) -0.0010(6) -0.0006(7) -0.0009(7)
C1 0.0300(10) 0.0218(9) 0.0295(10) 0.0018(7) 0.0010(8) -0.0012(8)
C2 0.0351(12) 0.0263(9) 0.0384(11) -0.0020(8) -0.0034(10) -0.0027(9)
C3 0.0464(14) 0.0305(11) 0.0492(14) -0.0127(10) 0.0008(12) -0.0032(10)
C4 0.0429(14) 0.0291(10) 0.0654(17) -0.0098(11) 0.0049(13) 0.0060(10)
C5 0.0346(12) 0.0320(11) 0.0593(15) -0.0047(11) -0.0011(11) 0.0066(10)
C6 0.0302(11) 0.0266(9) 0.0386(11) 0.0020(8) -0.0019(9) 0.0006(8)
C7 0.0386(13) 0.0371(12) 0.0395(12) -0.0085(10) -0.0075(10) -0.0018(10)
C8 0.0571(19) 0.0529(16) 0.0641(19) 0.0160(15) -0.0207(16) -0.0107(14)
C9 0.0464(15) 0.0505(15) 0.0573(17) -0.0011(13) -0.0120(13) -0.0145(13)
C10 0.0297(11) 0.0350(11) 0.0393(12) 0.0022(9) -0.0066(9) 0.0028(9)
C11 0.0397(14) 0.0543(15) 0.0494(14) 0.0007(12) -0.0059(12) -0.0122(12)
C12 0.0546(17) 0.0543(15) 0.0424(14) 0.0125(12) -0.0039(12) -0.0009(13)
C13 0.0641(18) 0.0386(12) 0.0449(14) 0.0064(11) 0.0124(13) -0.0158(13)
C14 0.0295(12) 0.0578(15) 0.0387(12) -0.0004(11) 0.0004(10) 0.0021(11)
C15 0.0388(12) 0.0363(11) 0.0267(11) 0.0055(8) 0.0037(9) -0.0041(9)
C16 0.0416(13) 0.0369(11) 0.0283(11) -0.0009(9) 0.0068(9) 0.0021(10)
C17 0.0498(15) 0.0480(13) 0.0310(11) 0.0073(10) -0.0075(11) -0.0089(12)
C18 0.089(2) 0.0334(12) 0.0320(11) -0.0062(9) 0.0081(14) -0.0040(13)
C19 0.0357(11) 0.0230(9) 0.0217(9) -0.0007(7) 0.0001(8) -0.0013(8)
C20 0.0381(12) 0.0290(10) 0.0275(10) -0.0002(8) -0.0024(9) -0.0050(9)
C21 0.0471(14) 0.0334(11) 0.0397(12) 0.0000(9) 0.0010(11) -0.0125(10)
C22 0.0619(17) 0.0245(10) 0.0414(12) 0.0059(9) 0.0024(12) -0.0073(11)
C23 0.0560(15) 0.0264(10) 0.0344(11) 0.0025(9) 0.0017(11) 0.0050(10)
C24 0.0410(12) 0.0248(9) 0.0252(9) 0.0005(7) 0.0010(9) 0.0022(9)
C25 0.0339(11) 0.0394(11) 0.0352(11) 0.0034(9) -0.0030(10) -0.0044(10)
C26 0.0403(14) 0.0516(14) 0.0445(13) 0.0050(11) 0.0026(11) 0.0012(12)
C27 0.0449(15) 0.0569(16) 0.0463(14) -0.0008(12) -0.0106(12) -0.0102(13)
C28 0.0391(13) 0.0332(11) 0.0403(12) 0.0056(9) -0.0001(10) 0.0087(10)
C29 0.0421(16) 0.086(2) 0.0569(17) -0.0141(17) -0.0148(14) 0.0094(16)
C30 0.0583(19) 0.0475(15) 0.070(2) 0.0111(14) 0.0261(16) 0.0147(14)
C31 0.0265(9) 0.0250(9) 0.0246(9) -0.0003(7) 0.0028(8) 0.0001(8)
C32 0.0310(10) 0.0252(9) 0.0237(9) -0.0008(7) 0.0012(8) -0.0054(8)
C33 0.0319(11) 0.0278(9) 0.0313(10) -0.0036(8) 0.0004(9) -0.0048(8)
C34 0.0500(14) 0.0251(10) 0.0368(11) -0.0028(8) 0.0023(10) -0.0068(10)
C35 0.0452(14) 0.0384(12) 0.0394(12) -0.0094(10) 0.0029(11) -0.0159(11)
C36 0.0356(12) 0.0488(13) 0.0378(12) -0.0093(10) 0.0029(10) -0.0156(11)
C37 0.0315(11) 0.0350(10) 0.0306(10) -0.0058(8) -0.0005(9) -0.0013(9)
C38 0.0395(12) 0.0289(10) 0.0258(9) 0.0011(8) -0.0001(9) -0.0066(9)
C39 0.0339(11) 0.0299(10) 0.0235(9) 0.0003(8) 0.0022(8) -0.0043(9)
C40 0.0376(12) 0.0427(12) 0.0304(10) -0.0050(9) 0.0072(9) -0.0026(10)
C41 0.0441(13) 0.0312(10) 0.0237(9) 0.0009(8) -0.0035(9) -0.0028(9)
C42 0.0308(10) 0.0219(9) 0.0270(9) -0.0026(7) 0.0000(8) -0.0001(8)
C43 0.0302(11) 0.0272(10) 0.0362(11) -0.0034(9) -0.0007(9) 0.0019(8)
C44 0.0366(13) 0.0231(10) 0.0553(14) -0.0073(9) -0.0022(11) 0.0013(9)
C45 0.0394(13) 0.0273(11) 0.0546(15) -0.0100(10) -0.0078(11) -0.0067(10)
C46 0.0294(11) 0.0330(11) 0.0425(13) -0.0042(9) -0.0047(9) -0.0021(10)
C47 0.0298(10) 0.0257(9) 0.0282(10) -0.0016(8) -0.0006(8) 0.0005(8)
C48 0.0288(11) 0.0310(10) 0.0447(12) -0.0038(9) -0.0028(10) 0.0031(9)
C49 0.0415(14) 0.0400(12) 0.0554(15) 0.0031(11) -0.0066(12) 0.0090(11)
C50 0.0364(14) 0.0560(16) 0.0592(17) -0.0182(13) 0.0005(12) 0.0120(12)
C51 0.0316(11) 0.0268(9) 0.0342(11) -0.0015(8) -0.0022(9) 0.0026(8)
C52 0.0419(13) 0.0431(12) 0.0366(12) -0.0001(10) 0.0050(10) 0.0108(11)
C53 0.0339(12) 0.0360(11) 0.0405(12) 0.0002(9) -0.0062(10) 0.0067(9)

loop_
_atom_type_symbol
_atom_type_description
_atom_type_scat_dispersion_real
_atom_type_scat_dispersion_imag
_atom_type_scat_source
C C 0.0181 0.0091 'International Tables Vol C Tables 4.2.6.8 and 6.1.1.4'
H H 0.0000 0.0000 'International Tables Vol C Tables 4.2.6.8 and 6.1.1.4'
Ag Ag 0.1306 4.2820 'International Tables Vol C Tables 4.2.6.8 and 6.1.1.4'
Al Al 0.2130 0.2455 'International Tables Vol C Tables 4.2.6.8 and 6.1.1.4'
N N 0.0311 0.0180 'International Tables Vol C Tables 4.2.6.8 and 6.1.1.4'
Si Si 0.2541 0.3302 'International Tables Vol C Tables 4.2.6.8 and 6.1.1.4'

loop_
_geom_angle_atom_site_label_1
_geom_angle_atom_site_label_2
_geom_angle_atom_site_label_3
_geom_angle
_geom_angle_site_symmetry_1
_geom_angle_site_symmetry_3
_geom_angle_publ_flag
C31 Ag1 Al1 171.13(6) . . ?
N1 Si1 C13 111.82(12) . . ?
N1 Si1 C14 108.47(10) . . ?
N1 Si1 C15 112.96(10) . . ?
C13 Si1 C14 111.92(15) . . ?
C13 Si1 C15 104.88(12) . . ?
C15 Si1 C14 106.71(12) . . ?
N2 Si2 C16 113.71(10) . . ?
N2 Si2 C17 113.90(11) . . ?
N2 Si2 C18 110.68(10) . . ?
C16 Si2 C17 105.43(12) . . ?
C16 Si2 C18 106.18(13) . . ?
C18 Si2 C17 106.35(14) . . ?
N1 Al1 Ag1 124.91(6) . . ?
N2 Al1 Ag1 121.48(6) . . ?
N2 Al1 N1 113.32(8) . . ?
Si1 N1 Al1 126.08(10) . . ?
C1 N1 Si1 121.97(14) . . ?
C1 N1 Al1 111.83(14) . . ?
Si2 N2 Al1 134.05(10) . . ?
C19 N2 Si2 112.98(13) . . ?
C19 N2 Al1 112.81(13) . . ?
C31 N3 C39 116.09(17) . . ?
C31 N3 C42 124.47(18) . . ?
C42 N3 C39 119.44(17) . . ?
C2 C1 N1 121.4(2) . . ?
C6 C1 N1 119.78(19) . . ?
C6 C1 C2 118.8(2) . . ?
C1 C2 C7 121.8(2) . . ?
C3 C2 C1 119.1(2) . . ?
C3 C2 C7 119.1(2) . . ?
C2 C3 H3 119.0 . . ?
C4 C3 C2 121.9(2) . . ?
C4 C3 H3 119.0 . . ?
C3 C4 H4 120.5 . . ?
C5 C4 C3 119.0(2) . . ?
C5 C4 H4 120.5 . . ?
C4 C5 H5 119.3 . . ?
C4 C5 C6 121.5(3) . . ?
C6 C5 H5 119.3 . . ?
C1 C6 C10 122.0(2) . . ?
C5 C6 C1 119.7(2) . . ?
C5 C6 C10 118.3(2) . . ?
C2 C7 H7 107.7 . . ?
C2 C7 C8 110.8(2) . . ?
C2 C7 C9 112.8(2) . . ?
C8 C7 H7 107.7 . . ?
C8 C7 C9 109.9(2) . . ?
C9 C7 H7 107.7 . . ?
C7 C8 H8A 109.5 . . ?
C7 C8 H8B 109.5 . . ?
C7 C8 H8C 109.5 . . ?
H8A C8 H8B 109.5 . . ?
H8A C8 H8C 109.5 . . ?
H8B C8 H8C 109.5 . . ?
C7 C9 H9A 109.5 . . ?
C7 C9 H9B 109.5 . . ?
C7 C9 H9C 109.5 . . ?
H9A C9 H9B 109.5 . . ?
H9A C9 H9C 109.5 . . ?
H9B C9 H9C 109.5 . . ?
C6 C10 H10 107.6 . . ?
C6 C10 C11 112.4(2) . . ?
C6 C10 C12 110.8(2) . . ?
C11 C10 H10 107.6 . . ?
C11 C10 C12 110.7(2) . . ?
C12 C10 H10 107.6 . . ?
C10 C11 H11A 109.5 . . ?
C10 C11 H11B 109.5 . . ?
C10 C11 H11C 109.5 . . ?
H11A C11 H11B 109.5 . . ?
H11A C11 H11C 109.5 . . ?
H11B C11 H11C 109.5 . . ?
C10 C12 H12A 109.5 . . ?
C10 C12 H12B 109.5 . . ?
C10 C12 H12C 109.5 . . ?
H12A C12 H12B 109.5 . . ?
H12A C12 H12C 109.5 . . ?
H12B C12 H12C 109.5 . . ?
Si1 C13 H13A 109.5 . . ?
Si1 C13 H13B 109.5 . . ?
Si1 C13 H13C 109.5 . . ?
H13A C13 H13B 109.5 . . ?
H13A C13 H13C 109.5 . . ?
H13B C13 H13C 109.5 . . ?
Si1 C14 H14A 109.5 . . ?
Si1 C14 H14B 109.5 . . ?
Si1 C14 H14C 109.5 . . ?
H14A C14 H14B 109.5 . . ?
H14A C14 H14C 109.5 . . ?
H14B C14 H14C 109.5 . . ?
Si1 C15 H15A 107.9 . . ?
Si1 C15 H15B 107.9 . . ?
H15A C15 H15B 107.2 . . ?
C16 C15 Si1 117.53(17) . . ?
C16 C15 H15A 107.9 . . ?
C16 C15 H15B 107.9 . . ?
Si2 C16 H16A 107.7 . . ?
Si2 C16 H16B 107.7 . . ?
C15 C16 Si2 118.38(17) . . ?
C15 C16 H16A 107.7 . . ?
C15 C16 H16B 107.7 . . ?
H16A C16 H16B 107.1 . . ?
Si2 C17 H17A 109.5 . . ?
Si2 C17 H17B 109.5 . . ?
Si2 C17 H17C 109.5 . . ?
H17A C17 H17B 109.5 . . ?
H17A C17 H17C 109.5 . . ?
H17B C17 H17C 109.5 . . ?
Si2 C18 H18A 109.5 . . ?
Si2 C18 H18B 109.5 . . ?
Si2 C18 H18C 109.5 . . ?
H18A C18 H18B 109.5 . . ?
H18A C18 H18C 109.5 . . ?
H18B C18 H18C 109.5 . . ?
C20 C19 N2 121.0(2) . . ?
C24 C19 N2 120.1(2) . . ?
C24 C19 C20 119.0(2) . . ?
C19 C20 C25 123.0(2) . . ?
C21 C20 C19 119.3(2) . . ?
C21 C20 C25 117.7(2) . . ?
C20 C21 H21 119.3 . . ?
C22 C21 C20 121.5(3) . . ?
C22 C21 H21 119.3 . . ?
C21 C22 H22 120.3 . . ?
C21 C22 C23 119.3(2) . . ?
C23 C22 H22 120.3 . . ?
C22 C23 H23 119.3 . . ?
C22 C23 C24 121.4(2) . . ?
C24 C23 H23 119.3 . . ?
C19 C24 C28 121.75(19) . . ?
C23 C24 C19 119.4(2) . . ?
C23 C24 C28 118.8(2) . . ?
C20 C25 H25 107.8 . . ?
C20 C25 C26 111.5(2) . . ?
C20 C25 C27 111.7(2) . . ?
C26 C25 H25 107.8 . . ?
C26 C25 C27 110.1(2) . . ?
C27 C25 H25 107.8 . . ?
C25 C26 H26A 109.5 . . ?
C25 C26 H26B 109.5 . . ?
C25 C26 H26C 109.5 . . ?
H26A C26 H26B 109.5 . . ?
H26A C26 H26C 109.5 . . ?
H26B C26 H26C 109.5 . . ?
C25 C27 H27A 109.5 . . ?
C25 C27 H27B 109.5 . . ?
C25 C27 H27C 109.5 . . ?
H27A C27 H27B 109.5 . . ?
H27A C27 H27C 109.5 . . ?
H27B C27 H27C 109.5 . . ?
C24 C28 H28 107.4 . . ?
C24 C28 C30 113.9(2) . . ?
C29 C28 C24 110.5(2) . . ?
C29 C28 H28 107.4 . . ?
C29 C28 C30 110.0(3) . . ?
C30 C28 H28 107.4 . . ?
C28 C29 H29A 109.5 . . ?
C28 C29 H29B 109.5 . . ?
C28 C29 H29C 109.5 . . ?
H29A C29 H29B 109.5 . . ?
H29A C29 H29C 109.5 . . ?
H29B C29 H29C 109.5 . . ?
C28 C30 H30A 109.5 . . ?
C28 C30 H30B 109.5 . . ?
C28 C30 H30C 109.5 . . ?
H30A C30 H30B 109.5 . . ?
H30A C30 H30C 109.5 . . ?
H30B C30 H30C 109.5 . . ?
N3 C31 Ag1 131.88(15) . . ?
N3 C31 C32 108.80(18) . . ?
C32 C31 Ag1 119.32(14) . . ?
C31 C32 C33 108.93(17) . . ?
C31 C32 C37 109.57(18) . . ?
C31 C32 C38 104.31(17) . . ?
C33 C32 C38 111.75(18) . . ?
C37 C32 C33 108.66(17) . . ?
C37 C32 C38 113.48(19) . . ?
C32 C33 H33A 109.4 . . ?
C32 C33 H33B 109.4 . . ?
H33A C33 H33B 108.0 . . ?
C34 C33 C32 111.36(19) . . ?
C34 C33 H33A 109.4 . . ?
C34 C33 H33B 109.4 . . ?
C33 C34 H34A 109.5 . . ?
C33 C34 H34B 109.5 . . ?
H34A C34 H34B 108.1 . . ?
C35 C34 C33 110.6(2) . . ?
C35 C34 H34A 109.5 . . ?
C35 C34 H34B 109.5 . . ?
C34 C35 H35A 109.3 . . ?
C34 C35 H35B 109.3 . . ?
H35A C35 H35B 108.0 . . ?
C36 C35 C34 111.4(2) . . ?
C36 C35 H35A 109.3 . . ?
C36 C35 H35B 109.3 . . ?
C35 C36 H36A 109.4 . . ?
C35 C36 H36B 109.4 . . ?
C35 C36 C37 111.2(2) . . ?
H36A C36 H36B 108.0 . . ?
C37 C36 H36A 109.4 . . ?
C37 C36 H36B 109.4 . . ?
C32 C37 H37A 109.1 . . ?
C32 C37 H37B 109.1 . . ?
C36 C37 C32 112.3(2) . . ?
C36 C37 H37A 109.1 . . ?
C36 C37 H37B 109.1 . . ?
H37A C37 H37B 107.9 . . ?
C32 C38 H38A 110.5 . . ?
C32 C38 H38B 110.5 . . ?
H38A C38 H38B 108.7 . . ?
C39 C38 C32 106.16(17) . . ?
C39 C38 H38A 110.5 . . ?
C39 C38 H38B 110.5 . . ?
C38 C39 N3 99.55(16) . . ?
C40 C39 N3 109.67(18) . . ?
C40 C39 C38 112.9(2) . . ?
C41 C39 N3 112.01(18) . . ?
C41 C39 C38 113.54(19) . . ?
C41 C39 C40 108.90(19) . . ?
C39 C40 H40A 109.5 . . ?
C39 C40 H40B 109.5 . . ?
C39 C40 H40C 109.5 . . ?
H40A C40 H40B 109.5 . . ?
H40A C40 H40C 109.5 . . ?
H40B C40 H40C 109.5 . . ?
C39 C41 H41A 109.5 . . ?
C39 C41 H41B 109.5 . . ?
C39 C41 H41C 109.5 . . ?
H41A C41 H41B 109.5 . . ?
H41A C41 H41C 109.5 . . ?
H41B C41 H41C 109.5 . . ?
C43 C42 N3 119.8(2) . . ?
C47 C42 N3 117.76(18) . . ?
C47 C42 C43 122.4(2) . . ?
C42 C43 C48 123.5(2) . . ?
C44 C43 C42 117.1(2) . . ?
C44 C43 C48 119.2(2) . . ?
C43 C44 H44 119.4 . . ?
C45 C44 C43 121.3(2) . . ?
C45 C44 H44 119.4 . . ?
C44 C45 H45 119.9 . . ?
C46 C45 C44 120.2(2) . . ?
C46 C45 H45 119.9 . . ?
C45 C46 H46 119.4 . . ?
C45 C46 C47 121.1(2) . . ?
C47 C46 H46 119.4 . . ?
C42 C47 C51 123.27(19) . . ?
C46 C47 C42 117.6(2) . . ?
C46 C47 C51 119.0(2) . . ?
C43 C48 H48 108.1 . . ?
C43 C48 C49 109.3(2) . . ?
C43 C48 C50 112.5(2) . . ?
C49 C48 H48 108.1 . . ?
C49 C48 C50 110.5(2) . . ?
C50 C48 H48 108.1 . . ?
C48 C49 H49A 109.5 . . ?
C48 C49 H49B 109.5 . . ?
C48 C49 H49C 109.5 . . ?
H49A C49 H49B 109.5 . . ?
H49A C49 H49C 109.5 . . ?
H49B C49 H49C 109.5 . . ?
C48 C50 H50A 109.5 . . ?
C48 C50 H50B 109.5 . . ?
C48 C50 H50C 109.5 . . ?
H50A C50 H50B 109.5 . . ?
H50A C50 H50C 109.5 . . ?
H50B C50 H50C 109.5 . . ?
C47 C51 H51 107.7 . . ?
C47 C51 C52 109.76(19) . . ?
C47 C51 C53 112.98(19) . . ?
C52 C51 H51 107.7 . . ?
C53 C51 H51 107.7 . . ?
C53 C51 C52 110.8(2) . . ?
C51 C52 H52A 109.5 . . ?
C51 C52 H52B 109.5 . . ?
C51 C52 H52C 109.5 . . ?
H52A C52 H52B 109.5 . . ?
H52A C52 H52C 109.5 . . ?
H52B C52 H52C 109.5 . . ?
C51 C53 H53A 109.5 . . ?
C51 C53 H53B 109.5 . . ?
C51 C53 H53C 109.5 . . ?
H53A C53 H53B 109.5 . . ?
H53A C53 H53C 109.5 . . ?
H53B C53 H53C 109.5 . . ?

loop_
_geom_bond_atom_site_label_1
_geom_bond_atom_site_label_2
_geom_bond_distance
_geom_bond_site_symmetry_2
_geom_bond_publ_flag
Ag1 Al1 2.4694(6) . ?
Ag1 C31 2.182(2) . ?
Si1 N1 1.7315(19) . ?
Si1 C13 1.873(3) . ?
Si1 C14 1.888(3) . ?
Si1 C15 1.874(3) . ?
Si2 N2 1.7529(18) . ?
Si2 C16 1.872(3) . ?
Si2 C17 1.877(3) . ?
Si2 C18 1.875(3) . ?
Al1 N1 1.8526(18) . ?
Al1 N2 1.8484(18) . ?
N1 C1 1.435(3) . ?
N2 C19 1.445(3) . ?
N3 C31 1.299(3) . ?
N3 C39 1.538(3) . ?
N3 C42 1.458(3) . ?
C1 C2 1.421(3) . ?
C1 C6 1.410(3) . ?
C2 C3 1.394(3) . ?
C2 C7 1.517(3) . ?
C3 H3 0.9300 . ?
C3 C4 1.380(4) . ?
C4 H4 0.9300 . ?
C4 C5 1.380(4) . ?
C5 H5 0.9300 . ?
C5 C6 1.397(3) . ?
C6 C10 1.516(3) . ?
C7 H7 0.9800 . ?
C7 C8 1.521(4) . ?
C7 C9 1.534(4) . ?
C8 H8A 0.9600 . ?
C8 H8B 0.9600 . ?
C8 H8C 0.9600 . ?
C9 H9A 0.9600 . ?
C9 H9B 0.9600 . ?
C9 H9C 0.9600 . ?
C10 H10 0.9800 . ?
C10 C11 1.526(4) . ?
C10 C12 1.531(3) . ?
C11 H11A 0.9600 . ?
C11 H11B 0.9600 . ?
C11 H11C 0.9600 . ?
C12 H12A 0.9600 . ?
C12 H12B 0.9600 . ?
C12 H12C 0.9600 . ?
C13 H13A 0.9600 . ?
C13 H13B 0.9600 . ?
C13 H13C 0.9600 . ?
C14 H14A 0.9600 . ?
C14 H14B 0.9600 . ?
C14 H14C 0.9600 . ?
C15 H15A 0.9700 . ?
C15 H15B 0.9700 . ?
C15 C16 1.543(3) . ?
C16 H16A 0.9700 . ?
C16 H16B 0.9700 . ?
C17 H17A 0.9600 . ?
C17 H17B 0.9600 . ?
C17 H17C 0.9600 . ?
C18 H18A 0.9600 . ?
C18 H18B 0.9600 . ?
C18 H18C 0.9600 . ?
C19 C20 1.415(3) . ?
C19 C24 1.413(3) . ?
C20 C21 1.396(3) . ?
C20 C25 1.518(3) . ?
C21 H21 0.9300 . ?
C21 C22 1.375(4) . ?
C22 H22 0.9300 . ?
C22 C23 1.382(4) . ?
C23 H23 0.9300 . ?
C23 C24 1.392(3) . ?
C24 C28 1.521(4) . ?
C25 H25 0.9800 . ?
C25 C26 1.529(4) . ?
C25 C27 1.531(3) . ?
C26 H26A 0.9600 . ?
C26 H26B 0.9600 . ?
C26 H26C 0.9600 . ?
C27 H27A 0.9600 . ?
C27 H27B 0.9600 . ?
C27 H27C 0.9600 . ?
C28 H28 0.9800 . ?
C28 C29 1.519(4) . ?
C28 C30 1.524(4) . ?
C29 H29A 0.9600 . ?
C29 H29B 0.9600 . ?
C29 H29C 0.9600 . ?
C30 H30A 0.9600 . ?
C30 H30B 0.9600 . ?
C30 H30C 0.9600 . ?
C31 C32 1.517(3) . ?
C32 C33 1.541(3) . ?
C32 C37 1.538(3) . ?
C32 C38 1.552(3) . ?
C33 H33A 0.9700 . ?
C33 H33B 0.9700 . ?
C33 C34 1.530(3) . ?
C34 H34A 0.9700 . ?
C34 H34B 0.9700 . ?
C34 C35 1.523(4) . ?
C35 H35A 0.9700 . ?
C35 H35B 0.9700 . ?
C35 C36 1.523(4) . ?
C36 H36A 0.9700 . ?
C36 H36B 0.9700 . ?
C36 C37 1.535(3) . ?
C37 H37A 0.9700 . ?
C37 H37B 0.9700 . ?
C38 H38A 0.9700 . ?
C38 H38B 0.9700 . ?
C38 C39 1.535(3) . ?
C39 C40 1.525(3) . ?
C39 C41 1.523(3) . ?
C40 H40A 0.9600 . ?
C40 H40B 0.9600 . ?
C40 H40C 0.9600 . ?
C41 H41A 0.9600 . ?
C41 H41B 0.9600 . ?
C41 H41C 0.9600 . ?
C42 C43 1.405(3) . ?
C42 C47 1.400(3) . ?
C43 C44 1.400(3) . ?
C43 C48 1.519(3) . ?
C44 H44 0.9300 . ?
C44 C45 1.382(4) . ?
C45 H45 0.9300 . ?
C45 C46 1.379(4) . ?
C46 H46 0.9300 . ?
C46 C47 1.397(3) . ?
C47 C51 1.520(3) . ?
C48 H48 0.9800 . ?
C48 C49 1.527(4) . ?
C48 C50 1.532(3) . ?
C49 H49A 0.9600 . ?
C49 H49B 0.9600 . ?
C49 H49C 0.9600 . ?
C50 H50A 0.9600 . ?
C50 H50B 0.9600 . ?
C50 H50C 0.9600 . ?
C51 H51 0.9800 . ?
C51 C52 1.529(3) . ?
C51 C53 1.528(3) . ?
C52 H52A 0.9600 . ?
C52 H52B 0.9600 . ?
C52 H52C 0.9600 . ?
C53 H53A 0.9600 . ?
C53 H53B 0.9600 . ?
C53 H53C 0.9600 . ?

loop_
_geom_torsion_atom_site_label_1
_geom_torsion_atom_site_label_2
_geom_torsion_atom_site_label_3
_geom_torsion_atom_site_label_4
_geom_torsion
_geom_torsion_site_symmetry_1
_geom_torsion_site_symmetry_2
_geom_torsion_site_symmetry_3
_geom_torsion_site_symmetry_4
_geom_torsion_publ_flag
Ag1 Al1 N1 Si1 -133.80(10) . . . . ?
Ag1 Al1 N1 C1 42.41(17) . . . . ?
Ag1 Al1 N2 Si2 -173.94(11) . . . . ?
Ag1 Al1 N2 C19 0.99(18) . . . . ?
Ag1 C31 C32 C33 -51.2(2) . . . . ?
Ag1 C31 C32 C37 67.5(2) . . . . ?
Ag1 C31 C32 C38 -170.65(14) . . . . ?
Si1 N1 C1 C2 71.3(2) . . . . ?
Si1 N1 C1 C6 -110.3(2) . . . . ?
Si1 C15 C16 Si2 -76.4(2) . . . . ?
Si2 N2 C19 C20 86.7(2) . . . . ?
Si2 N2 C19 C24 -91.9(2) . . . . ?
Al1 N1 C1 C2 -105.1(2) . . . . ?
Al1 N1 C1 C6 73.3(2) . . . . ?
Al1 N2 C19 C20 -89.3(2) . . . . ?
Al1 N2 C19 C24 92.1(2) . . . . ?
N1 Si1 C15 C16 74.4(2) . . . . ?
N1 Al1 N2 Si2 12.00(19) . . . . ?
N1 Al1 N2 C19 -173.07(15) . . . . ?
N1 C1 C2 C3 178.4(2) . . . . ?
N1 C1 C2 C7 0.8(3) . . . . ?
N1 C1 C6 C5 -177.8(2) . . . . ?
N1 C1 C6 C10 2.7(3) . . . . ?
N2 Si2 C16 C15 66.3(2) . . . . ?
N2 Al1 N1 Si1 40.02(15) . . . . ?
N2 Al1 N1 C1 -143.77(15) . . . . ?
N2 C19 C20 C21 -175.9(2) . . . . ?
N2 C19 C20 C25 2.8(3) . . . . ?
N2 C19 C24 C23 176.7(2) . . . . ?
N2 C19 C24 C28 -3.7(3) . . . . ?
N3 C31 C32 C33 128.97(19) . . . . ?
N3 C31 C32 C37 -112.3(2) . . . . ?
N3 C31 C32 C38 9.5(2) . . . . ?
N3 C42 C43 C44 -171.7(2) . . . . ?
N3 C42 C43 C48 13.6(3) . . . . ?
N3 C42 C47 C46 172.7(2) . . . . ?
N3 C42 C47 C51 -11.0(3) . . . . ?
C1 C2 C3 C4 -0.3(4) . . . . ?
C1 C2 C7 C8 99.5(3) . . . . ?
C1 C2 C7 C9 -136.8(2) . . . . ?
C1 C6 C10 C11 -127.3(2) . . . . ?
C1 C6 C10 C12 108.3(3) . . . . ?
C2 C1 C6 C5 0.6(3) . . . . ?
C2 C1 C6 C10 -178.9(2) . . . . ?
C2 C3 C4 C5 0.1(5) . . . . ?
C3 C2 C7 C8 -78.0(3) . . . . ?
C3 C2 C7 C9 45.6(3) . . . . ?
C3 C4 C5 C6 0.5(4) . . . . ?
C4 C5 C6 C1 -0.9(4) . . . . ?
C4 C5 C6 C10 178.6(3) . . . . ?
C5 C6 C10 C11 53.2(3) . . . . ?
C5 C6 C10 C12 -71.3(3) . . . . ?
C6 C1 C2 C3 -0.1(3) . . . . ?
C6 C1 C2 C7 -177.6(2) . . . . ?
C7 C2 C3 C4 177.4(3) . . . . ?
C13 Si1 N1 Al1 174.81(15) . . . . ?
C13 Si1 N1 C1 -1.0(2) . . . . ?
C13 Si1 C15 C16 -163.6(2) . . . . ?
C14 Si1 N1 Al1 50.92(16) . . . . ?
C14 Si1 N1 C1 -124.93(18) . . . . ?
C14 Si1 C15 C16 -44.7(2) . . . . ?
C15 Si1 N1 Al1 -67.15(15) . . . . ?
C15 Si1 N1 C1 117.00(18) . . . . ?
C16 Si2 N2 Al1 -47.30(19) . . . . ?
C16 Si2 N2 C19 137.78(16) . . . . ?
C17 Si2 N2 Al1 73.54(18) . . . . ?
C17 Si2 N2 C19 -101.39(18) . . . . ?
C17 Si2 C16 C15 -59.1(2) . . . . ?
C18 Si2 N2 Al1 -166.70(18) . . . . ?
C18 Si2 N2 C19 18.4(2) . . . . ?
C18 Si2 C16 C15 -171.7(2) . . . . ?
C19 C20 C21 C22 -1.0(4) . . . . ?
C19 C20 C25 C26 115.1(3) . . . . ?
C19 C20 C25 C27 -121.2(2) . . . . ?
C19 C24 C28 C29 -95.2(3) . . . . ?
C19 C24 C28 C30 140.4(2) . . . . ?
C20 C19 C24 C23 -2.0(3) . . . . ?
C20 C19 C24 C28 177.6(2) . . . . ?
C20 C21 C22 C23 -1.5(4) . . . . ?
C21 C20 C25 C26 -66.1(3) . . . . ?
C21 C20 C25 C27 57.5(3) . . . . ?
C21 C22 C23 C24 2.3(4) . . . . ?
C22 C23 C24 C19 -0.5(4) . . . . ?
C22 C23 C24 C28 179.9(2) . . . . ?
C23 C24 C28 C29 84.4(3) . . . . ?
C23 C24 C28 C30 -40.0(3) . . . . ?
C24 C19 C20 C21 2.7(3) . . . . ?
C24 C19 C20 C25 -178.6(2) . . . . ?
C25 C20 C21 C22 -179.8(2) . . . . ?
C31 N3 C39 C38 -17.6(2) . . . . ?
C31 N3 C39 C40 101.0(2) . . . . ?
C31 N3 C39 C41 -138.0(2) . . . . ?
C31 N3 C42 C43 -89.8(3) . . . . ?
C31 N3 C42 C47 92.7(3) . . . . ?
C31 C32 C33 C34 176.72(19) . . . . ?
C31 C32 C37 C36 -174.77(18) . . . . ?
C31 C32 C38 C39 -20.2(2) . . . . ?
C32 C33 C34 C35 -58.3(3) . . . . ?
C32 C38 C39 N3 21.7(2) . . . . ?
C32 C38 C39 C40 -94.5(2) . . . . ?
C32 C38 C39 C41 140.9(2) . . . . ?
C33 C32 C37 C36 -55.9(2) . . . . ?
C33 C32 C38 C39 -137.71(19) . . . . ?
C33 C34 C35 C36 56.1(3) . . . . ?
C34 C35 C36 C37 -54.4(3) . . . . ?
C35 C36 C37 C32 55.1(3) . . . . ?
C37 C32 C33 C34 57.4(2) . . . . ?
C37 C32 C38 C39 99.0(2) . . . . ?
C38 C32 C33 C34 -68.6(2) . . . . ?
C38 C32 C37 C36 69.1(2) . . . . ?
C39 N3 C31 Ag1 -174.48(15) . . . . ?
C39 N3 C31 C32 5.3(3) . . . . ?
C39 N3 C42 C43 89.9(3) . . . . ?
C39 N3 C42 C47 -87.6(2) . . . . ?
C42 N3 C31 Ag1 5.2(3) . . . . ?
C42 N3 C31 C32 -175.01(19) . . . . ?
C42 N3 C39 C38 162.67(19) . . . . ?
C42 N3 C39 C40 -78.7(2) . . . . ?
C42 N3 C39 C41 42.3(3) . . . . ?
C42 C43 C44 C45 -1.6(4) . . . . ?
C42 C43 C48 C49 101.5(3) . . . . ?
C42 C43 C48 C50 -135.3(3) . . . . ?
C42 C47 C51 C52 -96.3(3) . . . . ?
C42 C47 C51 C53 139.5(2) . . . . ?
C43 C42 C47 C46 -4.8(3) . . . . ?
C43 C42 C47 C51 171.5(2) . . . . ?
C43 C44 C45 C46 -3.3(4) . . . . ?
C44 C43 C48 C49 -73.1(3) . . . . ?
C44 C43 C48 C50 50.1(3) . . . . ?
C44 C45 C46 C47 4.3(4) . . . . ?
C45 C46 C47 C42 -0.3(4) . . . . ?
C45 C46 C47 C51 -176.8(2) . . . . ?
C46 C47 C51 C52 79.9(3) . . . . ?
C46 C47 C51 C53 -44.3(3) . . . . ?
C47 C42 C43 C44 5.7(4) . . . . ?
C47 C42 C43 C48 -169.0(2) . . . . ?
C48 C43 C44 C45 173.3(3) . . . . ?
